data_7221996
loop_
_publ_author_name
'Trzesowska-Kruszynska, Agata'

_publ_section_title
;
 Solid-state studies of phthalazinylhydrazones and triazolophthalazines:
 the role of the nitro group
;
_journal_issue 40
_journal_name_full CrystEngComm
_journal_page_first 7702
_journal_paper_doi 10.1039/C5CE00846H
_journal_volume 17
_journal_year 2015
_chemical_formula_moiety 'C15 H11 N5 O2'
_chemical_formula_sum 'C15 H11 N5 O2'
_chemical_formula_weight 293.29
_chemical_name_systematic
; 
2-(3-nitrobenzylidene)-1-(phthalazin-1(2H)-ylidene)hydrazine 
;
_space_group_IT_number 14
_symmetry_cell_setting monoclinic
_symmetry_space_group_name_Hall '-P 2ybc'
_symmetry_space_group_name_H-M 'P 1 21/c 1'
_atom_sites_solution_hydrogens difmap
_atom_sites_solution_primary direct
_atom_sites_solution_secondary difmap
_audit_creation_method SHELXL
_audit_update_record
;
2015-04-28 deposited with the CCDC.
2015-09-04 downloaded from the CCDC.
;
_cell_angle_alpha 90.00
_cell_angle_beta 94.009(6)
_cell_angle_gamma 90.00
_cell_formula_units_Z 4
_cell_length_a 14.1361(9)
_cell_length_b 3.7858(3)
_cell_length_c 24.2876(15)
_cell_measurement_reflns_used 397
_cell_measurement_temperature 100.0(1)
_cell_measurement_theta_max 50
_cell_measurement_theta_min 2
_cell_volume 1296.61(15)
_computing_cell_refinement 'SAINT-Plus (Bruker, 2009)'
_computing_data_collection 'APEX2 (Bruker, 2010)'
_computing_data_reduction 'SAINT-Plus (Bruker, 2009)'
_computing_molecular_graphics
;XP in SHELXTL/PC (Sheldrick, 2008)
 ORTEP-3 W v. 1.062 (Farrugia 2012)
;
_computing_publication_material
;SHELXL (Sheldrick, 2008) and
 PLATON (Spek, 2009)
;
_computing_structure_refinement 'SHELXL (Sheldrick, 2008)'
_computing_structure_solution 'SHELXS (Sheldrick, 2008)'
_diffrn_ambient_temperature 100.0(1)
_diffrn_detector_area_resol_mean 12.8
_diffrn_measured_fraction_theta_full 0.996
_diffrn_measured_fraction_theta_max 0.994
_diffrn_measurement_device_type 'Bruker APEXII CCD area-detector'
_diffrn_measurement_method \w
_diffrn_radiation_monochromator graphite
_diffrn_radiation_source '30W microsource with MonoCap capillary'
_diffrn_radiation_type CuK\a
_diffrn_radiation_wavelength 1.54178
_diffrn_reflns_av_R_equivalents 0.0251
_diffrn_reflns_av_sigmaI/netI 0.0195
_diffrn_reflns_limit_h_max 16
_diffrn_reflns_limit_h_min -17
_diffrn_reflns_limit_k_max 4
_diffrn_reflns_limit_k_min -3
_diffrn_reflns_limit_l_max 27
_diffrn_reflns_limit_l_min -29
_diffrn_reflns_number 11199
_diffrn_reflns_theta_full 67.00
_diffrn_reflns_theta_max 72.26
_diffrn_reflns_theta_min 3.13
_diffrn_standards_decay_% 0.00
_diffrn_standards_interval_time 11.17
_diffrn_standards_number 4
_exptl_absorpt_coefficient_mu 0.873
_exptl_absorpt_correction_T_max 0.996
_exptl_absorpt_correction_T_min 0.975
_exptl_absorpt_correction_type multi-scan
_exptl_absorpt_process_details 'SADABS (Sheldrick, 2003)'
_exptl_crystal_colour orange
_exptl_crystal_density_diffrn 1.502
_exptl_crystal_density_method 'not measured'
_exptl_crystal_description needle
_exptl_crystal_F_000 608
_exptl_crystal_size_max 0.024
_exptl_crystal_size_mid 0.017
_exptl_crystal_size_min 0.013
_refine_diff_density_max 0.240
_refine_diff_density_min -0.220
_refine_diff_density_rms 0.042
_refine_ls_extinction_method none
_refine_ls_goodness_of_fit_ref 1.038
_refine_ls_hydrogen_treatment constr
_refine_ls_matrix_type full
_refine_ls_number_parameters 200
_refine_ls_number_reflns 2555
_refine_ls_number_restraints 0
_refine_ls_restrained_S_all 1.038
_refine_ls_R_factor_all 0.0363
_refine_ls_R_factor_gt 0.0328
_refine_ls_shift/su_max 0.001
_refine_ls_shift/su_mean 0.000
_refine_ls_structure_factor_coef Fsqd
_refine_ls_weighting_details 'w=1/[\s^2^(Fo^2^)+(0.0530P)^2^+0.4228P] where P=(Fo^2^+2Fc^2^)/3'
_refine_ls_weighting_scheme calc
_refine_ls_wR_factor_gt 0.0891
_refine_ls_wR_factor_ref 0.0929
_reflns_number_gt 2334
_reflns_number_total 2555
_reflns_threshold_expression >2sigma(I)
_cod_data_source_file c5ce00846h2.cif
_cod_data_source_block con75fr2
_cod_depositor_comments 'Adding full bibliography for 7221992--7222004.cif.'
_cod_original_sg_symbol_H-M 'P 21/c'
_cod_database_code 7221996

loop_
_symmetry_equiv_pos_as_xyz
'x, y, z'
'-x, y+1/2, -z+1/2'
'-x, -y, -z'
'x, -y-1/2, z-1/2'

loop_
_atom_site_label
_atom_site_type_symbol
_atom_site_fract_x
_atom_site_fract_y
_atom_site_fract_z
_atom_site_U_iso_or_equiv
_atom_site_adp_type
_atom_site_occupancy
_atom_site_symmetry_multiplicity
_atom_site_calc_flag
_atom_site_refinement_flags
C1 C 1.10661(8) 0.4183(3) 0.41449(4) 0.0167(2) Uani 1 1 d .
N1 N 1.06136(6) 0.2464(3) 0.45468(4) 0.0183(2) Uani 1 1 d .
H1N H 1.0011 0.1800 0.4487 0.026(4) Uiso 1 1 d R
N2 N 1.09913(7) 0.1587(3) 0.50622(4) 0.0193(2) Uani 1 1 d .
C2 C 1.18675(8) 0.2424(3) 0.51844(5) 0.0193(2) Uani 1 1 d .
H2 H 1.2135 0.1859 0.5543 0.023 Uiso 1 1 calc R
C3 C 1.24656(8) 0.4165(3) 0.48092(4) 0.0176(2) Uani 1 1 d .
C4 C 1.20612(8) 0.5045(3) 0.42829(5) 0.0167(2) Uani 1 1 d .
C5 C 1.34182(8) 0.4972(3) 0.49530(5) 0.0201(2) Uani 1 1 d .
H5 H 1.3693 0.4392 0.5310 0.024 Uiso 1 1 calc R
C6 C 1.39565(8) 0.6615(3) 0.45740(5) 0.0212(3) Uani 1 1 d .
H6 H 1.4603 0.7157 0.4671 0.025 Uiso 1 1 calc R
C7 C 1.35559(8) 0.7484(3) 0.40496(5) 0.0205(3) Uani 1 1 d .
H7 H 1.3933 0.8595 0.3791 0.025 Uiso 1 1 calc R
C8 C 1.26142(8) 0.6740(3) 0.39040(5) 0.0184(2) Uani 1 1 d .
H8 H 1.2342 0.7373 0.3549 0.022 Uiso 1 1 calc R
N3 N 1.06751(6) 0.5105(3) 0.36623(4) 0.0187(2) Uani 1 1 d .
N4 N 0.97094(6) 0.4353(3) 0.35987(4) 0.0188(2) Uani 1 1 d .
C9 C 0.93376(8) 0.5514(3) 0.31363(4) 0.0187(2) Uani 1 1 d .
H9 H 0.9740 0.6593 0.2888 0.022 Uiso 1 1 calc R
C10 C 0.83232(8) 0.5252(3) 0.29743(5) 0.0179(2) Uani 1 1 d .
C11 C 0.76794(8) 0.3747(3) 0.33204(4) 0.0180(2) Uani 1 1 d .
H11 H 0.7892 0.2772 0.3668 0.022 Uiso 1 1 calc R
C12 C 0.67277(8) 0.3715(3) 0.31446(4) 0.0183(2) Uani 1 1 d .
C13 C 0.63740(8) 0.5110(3) 0.26429(5) 0.0193(2) Uani 1 1 d .
H13 H 0.5714 0.5065 0.2537 0.023 Uiso 1 1 calc R
C14 C 0.70190(8) 0.6574(3) 0.23014(5) 0.0199(2) Uani 1 1 d .
H14 H 0.6800 0.7544 0.1955 0.024 Uiso 1 1 calc R
C15 C 0.79814(8) 0.6630(3) 0.24623(5) 0.0195(2) Uani 1 1 d .
H15 H 0.8414 0.7615 0.2222 0.023 Uiso 1 1 calc R
N5 N 0.60442(7) 0.2095(3) 0.35012(4) 0.0207(2) Uani 1 1 d .
O1 O 0.63519(6) 0.0494(2) 0.39148(3) 0.0271(2) Uani 1 1 d .
O2 O 0.51972(6) 0.2399(3) 0.33639(4) 0.0342(3) Uani 1 1 d .

loop_
_atom_site_aniso_label
_atom_site_aniso_U_11
_atom_site_aniso_U_22
_atom_site_aniso_U_33
_atom_site_aniso_U_23
_atom_site_aniso_U_13
_atom_site_aniso_U_12
C1 0.0168(5) 0.0158(5) 0.0182(5) -0.0017(4) 0.0051(4) 0.0005(4)
N1 0.0132(4) 0.0236(5) 0.0184(5) 0.0017(4) 0.0028(3) -0.0019(4)
N2 0.0189(5) 0.0220(5) 0.0176(5) 0.0019(4) 0.0039(4) 0.0008(4)
C2 0.0193(5) 0.0218(6) 0.0169(5) 0.0004(4) 0.0027(4) 0.0015(4)
C3 0.0180(5) 0.0161(5) 0.0191(5) -0.0017(4) 0.0041(4) 0.0013(4)
C4 0.0162(5) 0.0153(5) 0.0190(5) -0.0019(4) 0.0041(4) 0.0010(4)
C5 0.0186(5) 0.0213(6) 0.0203(6) -0.0010(4) -0.0001(4) 0.0017(4)
C6 0.0134(5) 0.0215(6) 0.0286(6) -0.0014(5) 0.0018(4) -0.0007(4)
C7 0.0188(6) 0.0194(6) 0.0240(6) 0.0012(4) 0.0068(4) -0.0007(4)
C8 0.0184(5) 0.0190(5) 0.0181(5) -0.0002(4) 0.0036(4) 0.0004(4)
N3 0.0140(4) 0.0225(5) 0.0197(5) 0.0003(4) 0.0023(4) -0.0017(4)
N4 0.0142(4) 0.0214(5) 0.0211(5) -0.0015(4) 0.0026(4) -0.0009(4)
C9 0.0185(5) 0.0201(5) 0.0179(5) -0.0003(4) 0.0044(4) -0.0007(4)
C10 0.0184(6) 0.0173(5) 0.0180(5) -0.0023(4) 0.0021(4) 0.0006(4)
C11 0.0200(5) 0.0185(5) 0.0152(5) -0.0006(4) 0.0003(4) 0.0004(4)
C12 0.0189(5) 0.0184(5) 0.0181(5) -0.0021(4) 0.0042(4) -0.0011(4)
C13 0.0169(5) 0.0205(6) 0.0205(6) -0.0025(4) 0.0002(4) 0.0006(4)
C14 0.0229(6) 0.0204(6) 0.0160(5) -0.0002(4) -0.0004(4) 0.0012(5)
C15 0.0223(6) 0.0192(5) 0.0174(5) -0.0004(4) 0.0043(4) -0.0005(4)
N5 0.0186(5) 0.0246(5) 0.0188(5) -0.0010(4) 0.0021(4) -0.0021(4)
O1 0.0258(4) 0.0356(5) 0.0200(4) 0.0074(4) 0.0028(3) -0.0009(4)
O2 0.0157(4) 0.0532(6) 0.0335(5) 0.0102(4) 0.0010(4) -0.0047(4)

loop_
_atom_type_symbol
_atom_type_description
_atom_type_scat_dispersion_real
_atom_type_scat_dispersion_imag
_atom_type_scat_source
C C 0.0181 0.0091 'International Tables Vol C Tables 4.2.6.8 and 6.1.1.4'
H H 0.0000 0.0000 'International Tables Vol C Tables 4.2.6.8 and 6.1.1.4'
N N 0.0311 0.0180 'International Tables Vol C Tables 4.2.6.8 and 6.1.1.4'
O O 0.0492 0.0322 'International Tables Vol C Tables 4.2.6.8 and 6.1.1.4'

loop_
_geom_angle_atom_site_label_1
_geom_angle_atom_site_label_2
_geom_angle_atom_site_label_3
_geom_angle
N3 C1 N1 125.23(10)
N3 C1 C4 119.08(10)
N1 C1 C4 115.68(10)
N2 N1 C1 126.63(9)
N2 N1 H1N 112.9
C1 N1 H1N 120.4
C2 N2 N1 117.21(9)
N2 C2 C3 124.10(10)
N2 C2 H2 117.9
C3 C2 H2 117.9
C5 C3 C4 119.90(10)
C5 C3 C2 122.48(10)
C4 C3 C2 117.62(10)
C3 C4 C8 119.72(10)
C3 C4 C1 118.73(10)
C8 C4 C1 121.56(10)
C6 C5 C3 119.76(11)
C6 C5 H5 120.1
C3 C5 H5 120.1
C5 C6 C7 120.41(10)
C5 C6 H6 119.8
C7 C6 H6 119.8
C8 C7 C6 120.47(10)
C8 C7 H7 119.8
C6 C7 H7 119.8
C7 C8 C4 119.74(10)
C7 C8 H8 120.1
C4 C8 H8 120.1
C1 N3 N4 113.22(9)
C9 N4 N3 111.41(9)
N4 C9 C10 123.05(10)
N4 C9 H9 118.5
C10 C9 H9 118.5
C11 C10 C15 118.99(10)
C11 C10 C9 122.08(10)
C15 C10 C9 118.90(10)
C12 C11 C10 118.46(10)
C12 C11 H11 120.8
C10 C11 H11 120.8
C11 C12 C13 123.40(10)
C11 C12 N5 119.02(10)
C13 C12 N5 117.57(10)
C12 C13 C14 117.66(10)
C12 C13 H13 121.2
C14 C13 H13 121.2
C15 C14 C13 120.57(10)
C15 C14 H14 119.7
C13 C14 H14 119.7
C14 C15 C10 120.90(10)
C14 C15 H15 119.6
C10 C15 H15 119.6
O2 N5 O1 123.58(10)
O2 N5 C12 117.93(9)
O1 N5 C12 118.48(9)

loop_
_geom_bond_atom_site_label_1
_geom_bond_atom_site_label_2
_geom_bond_distance
C1 N3 1.3080(14)
C1 N1 1.3685(14)
C1 C4 1.4601(15)
N1 N2 1.3670(13)
N1 H1N 0.8904
N2 C2 1.2927(14)
C2 C3 1.4447(15)
C2 H2 0.9500
C3 C5 1.4009(16)
C3 C4 1.4034(15)
C4 C8 1.4036(15)
C5 C6 1.3825(16)
C5 H5 0.9500
C6 C7 1.3967(16)
C6 H6 0.9500
C7 C8 1.3823(15)
C7 H7 0.9500
C8 H8 0.9500
N3 N4 1.3925(13)
N4 C9 1.2839(15)
C9 C10 1.4636(15)
C9 H9 0.9500
C10 C11 1.4024(15)
C10 C15 1.4030(15)
C11 C12 1.3829(15)
C11 H11 0.9500
C12 C13 1.3886(16)
C12 N5 1.4755(14)
C13 C14 1.3901(16)
C13 H13 0.9500
C14 C15 1.3891(16)
C14 H14 0.9500
C15 H15 0.9500
N5 O2 1.2257(12)
N5 O1 1.2264(13)
